data_1571743
loop_
_publ_author_name
'Zhu, Mengjie'
'Wang, Puzhao'
'Wu, Zhengqiu'
'Zhong, Yangfa'
'Su, Laiman'
'Xin, Yuquan'
'Spokoyny, Alexander M.'
'Zou, Chao'
'Mu, Xin'

_publ_section_title
;
 A Pd-catalyzed route to carborane-fused boron heterocycles.
;
_journal_issue 27
_journal_name_full 'Chemical science'
_journal_page_first 10392
_journal_page_last 10401
_journal_paper_doi 10.1039/d4sc02214a
_journal_volume 15
_journal_year 2024
_chemical_formula_moiety 'C16 H20 B10 Br N'
_chemical_formula_sum 'C16 H20 B10 Br N'
_chemical_formula_weight 414.34
_space_group_crystal_system monoclinic
_space_group_IT_number 14
_space_group_name_Hall '-P 2yn'
_space_group_name_H-M_alt 'P 1 21/n 1'
_atom_sites_solution_hydrogens geom
_atom_sites_solution_primary dual
_audit_creation_date 2023-03-24
_audit_creation_method
;
Olex2 1.5
(compiled 2022.04.07 svn.rca3783a0 for OlexSys, GUI svn.r6498)
;
_audit_update_record
;
2024-01-04 deposited with the CCDC.	2024-05-28 downloaded from the CCDC.
;
_cell_angle_alpha 90
_cell_angle_beta 104.9780(10)
_cell_angle_gamma 90
_cell_formula_units_Z 4
_cell_length_a 11.4304(2)
_cell_length_b 13.1152(3)
_cell_length_c 14.0118(3)
_cell_measurement_reflns_used 9866
_cell_measurement_temperature 213.00
_cell_measurement_theta_max 54.847
_cell_measurement_theta_min 3.483
_cell_volume 2029.17(7)
_computing_cell_refinement 'SAINT v8.37A (Bruker, 2015)'
_computing_data_reduction 'SAINT v8.37A (Bruker, 2015)'
_computing_molecular_graphics 'Olex2 1.5 (Dolomanov et al., 2009)'
_computing_publication_material 'Olex2 1.5 (Dolomanov et al., 2009)'
_computing_structure_refinement 'SHELXL 2018/3 (Sheldrick, 2015)'
_computing_structure_solution 'SHELXT 2018/2 (Sheldrick, 2018)'
_diffrn_ambient_temperature 213.00
_diffrn_measured_fraction_theta_full 0.998
_diffrn_measured_fraction_theta_max 0.997
_diffrn_measurement_device_type 'Bruker D8 Venture'
_diffrn_measurement_method '\f and \w scans'
_diffrn_radiation_type GaK\a
_diffrn_radiation_wavelength 1.34139
_diffrn_reflns_av_R_equivalents 0.0363
_diffrn_reflns_av_unetI/netI 0.0226
_diffrn_reflns_Laue_measured_fraction_full 0.998
_diffrn_reflns_Laue_measured_fraction_max 0.997
_diffrn_reflns_limit_h_max 12
_diffrn_reflns_limit_h_min -13
_diffrn_reflns_limit_k_max 15
_diffrn_reflns_limit_k_min -15
_diffrn_reflns_limit_l_max 17
_diffrn_reflns_limit_l_min -17
_diffrn_reflns_number 25704
_diffrn_reflns_point_group_measured_fraction_full 0.998
_diffrn_reflns_point_group_measured_fraction_max 0.997
_diffrn_reflns_theta_full 53.594
_diffrn_reflns_theta_max 54.921
_diffrn_reflns_theta_min 3.884
_diffrn_source_current 2.86
_diffrn_source_power 0.1995708
_diffrn_source_voltage 69.78
_diffrn_standards_number 0
_exptl_absorpt_coefficient_mu 1.802
_exptl_absorpt_correction_T_max 0.7508
_exptl_absorpt_correction_T_min 0.5747
_exptl_absorpt_correction_type multi-scan
_exptl_absorpt_process_details
;
SADABS-2016/2 (Bruker,2016/2) was used for absorption correction.
wR2(int) was 0.0964 before and 0.0514 after correction.
The Ratio of minimum to maximum transmission is 0.7655.
The \l/2 correction factor is Not present.
;
_exptl_crystal_colour colourless
_exptl_crystal_colour_primary colourless
_exptl_crystal_density_diffrn 1.356
_exptl_crystal_description block
_exptl_crystal_F_000 832
_exptl_crystal_size_max 0.07
_exptl_crystal_size_mid 0.07
_exptl_crystal_size_min 0.05
_refine_diff_density_max 0.477
_refine_diff_density_min -0.625
_refine_diff_density_rms 0.042
_refine_ls_extinction_method none
_refine_ls_goodness_of_fit_ref 1.040
_refine_ls_hydrogen_treatment constr
_refine_ls_matrix_type full
_refine_ls_number_parameters 253
_refine_ls_number_reflns 3844
_refine_ls_number_restraints 1
_refine_ls_restrained_S_all 1.040
_refine_ls_R_factor_all 0.0415
_refine_ls_R_factor_gt 0.0354
_refine_ls_shift/su_max 0.001
_refine_ls_shift/su_mean 0.000
_refine_ls_structure_factor_coef Fsqd
_refine_ls_weighting_details 'w=1/[\s^2^(Fo^2^)+(0.0382P)^2^+1.1729P] where P=(Fo^2^+2Fc^2^)/3'
_refine_ls_weighting_scheme calc
_refine_ls_wR_factor_gt 0.0885
_refine_ls_wR_factor_ref 0.0928
_reflns_Friedel_coverage 0.000
_reflns_number_gt 3336
_reflns_number_total 3844
_reflns_threshold_expression 'I > 2\s(I)'
_cod_data_source_file d4sc02214a2.cif
_cod_data_source_block mj23177_0m
_cod_depositor_comments 'Adding full bibliography for 1571739--1571749.cif.'
_cod_database_code 1571743
_shelx_shelxl_version_number 2018/3
_shelx_space_group_comment
;
The symmetry employed for this shelxl refinement is uniquely defined
by the following loop, which should always be used as a source of
symmetry information in preference to the above space-group names.
They are only intended as comments.
;
_shelx_estimated_absorpt_t_max 0.915
_shelx_estimated_absorpt_t_min 0.884
_olex2_refinement_description
;
1. Fixed Uiso
 At 1.2 times of:
  All B(H) groups, All C(H) groups
2. Rigid bond restraints
 B2, C7
 with sigma for 1-2 distances of 0.002 and sigma for 1-3 distances of 0.002
3.a Aromatic/amide H refined with riding coordinates:
 C12(H12), C5(H5), C8(H8), C6(H6), C16(H16), C4(H4), C9(H9), C13(H13),
 C15(H15), C14(H14)
3.b Boron cage BH refined with riding coordinates:
 C1(H1), C7(H7), B12(H12A), B5(H5A), B4(H4A), B11(H11), B3(H3), B6(H6A),
 B8(H8A), B2(H2)
;
_olex2_submission_special_instructions 'No special instructions were received'

loop_
_space_group_symop_operation_xyz
'x, y, z'
'-x+1/2, y+1/2, -z+1/2'
'-x, -y, -z'
'x-1/2, -y-1/2, z-1/2'

loop_
_atom_site_label
_atom_site_type_symbol
_atom_site_fract_x
_atom_site_fract_y
_atom_site_fract_z
_atom_site_U_iso_or_equiv
_atom_site_adp_type
_atom_site_occupancy
_atom_site_site_symmetry_order
_atom_site_calc_flag
_atom_site_refinement_flags_posn
_atom_site_refinement_flags_adp
_atom_site_refinement_flags_occupancy
_atom_site_disorder_assembly
_atom_site_disorder_group
Br1 Br -0.20028(3) -0.85420(2) -0.56917(2) 0.06803(13) Uani 1 1 d . . . . .
N1 N -0.35151(16) -0.62740(13) -0.51669(12) 0.0444(4) Uani 1 1 d . . . . .
C3 C -0.25960(19) -0.56336(16) -0.46191(15) 0.0451(5) Uani 1 1 d . . . . .
C11 C -0.5057(2) -0.74668(17) -0.47346(16) 0.0505(5) Uani 1 1 d . . . . .
C12 C -0.6196(2) -0.71419(19) -0.52666(18) 0.0584(6) Uani 1 1 d . . . . .
H12 H -0.631326 -0.645672 -0.546516 0.070 Uiso 1 1 calc R U . . .
C5 C -0.1023(2) -0.43905(19) -0.42125(18) 0.0584(6) Uani 1 1 d . . . . .
H5 H -0.049894 -0.393056 -0.440888 0.070 Uiso 1 1 calc R U . . .
C2 C -0.2532(2) -0.57450(18) -0.36096(16) 0.0532(5) Uani 1 1 d . . . . .
C8 C -0.1839(2) -0.49395(17) -0.49228(17) 0.0523(5) Uani 1 1 d . . . . .
H8 H -0.188481 -0.484865 -0.559698 0.063 Uiso 1 1 calc R U . . .
C10 C -0.4016(2) -0.67688(17) -0.44733(16) 0.0504(5) Uani 1 1 d . . . . .
C1 C -0.3200(2) -0.61161(19) -0.80347(16) 0.0527(5) Uani 1 1 d . . . . .
H1 H -0.271509 -0.560644 -0.843669 0.063 Uiso 1 1 calc R U . . .
C6 C -0.0955(2) -0.4500(2) -0.32144(19) 0.0634(6) Uani 1 1 d . . . . .
H6 H -0.039148 -0.411284 -0.274691 0.076 Uiso 1 1 calc R U . . .
C16 C -0.4926(3) -0.84723(18) -0.44048(18) 0.0584(6) Uani 1 1 d . . . . .
H16 H -0.416893 -0.870306 -0.402729 0.070 Uiso 1 1 calc R U . . .
C7 C -0.5105(2) -0.7203(2) -0.80584(16) 0.0547(5) Uani 1 1 d . U . . .
H7 H -0.600612 -0.748462 -0.848028 0.066 Uiso 1 1 calc R U . . .
C4 C -0.1703(2) -0.5166(2) -0.29058(17) 0.0637(6) Uani 1 1 d . . . . .
H4 H -0.166155 -0.523466 -0.223000 0.076 Uiso 1 1 calc R U . . .
C9 C -0.3429(3) -0.64699(19) -0.35459(18) 0.0615(6) Uani 1 1 d . . . . .
H9 H -0.359082 -0.670433 -0.295890 0.074 Uiso 1 1 calc R U . . .
C13 C -0.7157(2) -0.7813(2) -0.5507(2) 0.0652(7) Uani 1 1 d . . . . .
H13 H -0.791702 -0.759078 -0.588569 0.078 Uiso 1 1 calc R U . . .
C15 C -0.5895(3) -0.9131(2) -0.4627(2) 0.0673(7) Uani 1 1 d . . . . .
H15 H -0.579843 -0.980417 -0.439035 0.081 Uiso 1 1 calc R U . . .
C14 C -0.6997(3) -0.8814(2) -0.5188(2) 0.0687(7) Uani 1 1 d . . . . .
H14 H -0.764709 -0.927541 -0.535771 0.082 Uiso 1 1 calc R U . . .
B10 B -0.3007(2) -0.76256(18) -0.66622(17) 0.0441(5) Uani 1 1 d . . . . .
B12 B -0.4597(2) -0.75845(19) -0.68608(18) 0.0459(5) Uani 1 1 d . . . . .
H12A H -0.509003 -0.809735 -0.646854 0.055 Uiso 1 1 calc R U . . .
B9 B -0.3708(2) -0.65298(17) -0.62347(17) 0.0407(5) Uani 1 1 d . . . . .
B5 B -0.2505(2) -0.63933(19) -0.68426(18) 0.0449(5) Uani 1 1 d . . . . .
H5A H -0.159840 -0.611089 -0.643476 0.054 Uiso 1 1 calc R U . . .
B4 B -0.2651(2) -0.7324(2) -0.77902(18) 0.0519(6) Uani 1 1 d . . . . .
H4A H -0.185328 -0.764215 -0.800018 0.062 Uiso 1 1 calc R U . . .
B11 B -0.3942(2) -0.8063(2) -0.78017(19) 0.0519(6) Uani 1 1 d . . . . .
H11 H -0.401127 -0.887883 -0.801812 0.062 Uiso 1 1 calc R U . . .
B3 B -0.4023(3) -0.7083(2) -0.86784(19) 0.0580(7) Uani 1 1 d . . . . .
H3 H -0.413671 -0.725103 -0.947359 0.070 Uiso 1 1 calc R U . . .
B6 B -0.3791(2) -0.5564(2) -0.71579(18) 0.0497(6) Uani 1 1 d . . . . .
H6A H -0.372921 -0.474217 -0.696255 0.060 Uiso 1 1 calc R U . . .
B8 B -0.5088(2) -0.6303(2) -0.71727(19) 0.0517(6) Uani 1 1 d . . . . .
H8A H -0.590151 -0.598197 -0.698928 0.062 Uiso 1 1 calc R U . . .
B2 B -0.4716(3) -0.6004(2) -0.8287(2) 0.0586(6) Uani 1 1 d . U . . .
H2 H -0.527797 -0.547148 -0.883390 0.070 Uiso 1 1 calc R U . . .

loop_
_atom_site_aniso_label
_atom_site_aniso_U_11
_atom_site_aniso_U_22
_atom_site_aniso_U_33
_atom_site_aniso_U_23
_atom_site_aniso_U_13
_atom_site_aniso_U_12
Br1 0.0778(2) 0.05548(18) 0.06440(19) 0.00515(11) 0.00672(14) 0.01653(13)
N1 0.0549(10) 0.0410(9) 0.0403(9) -0.0007(7) 0.0178(8) -0.0020(8)
C3 0.0516(12) 0.0403(11) 0.0431(11) -0.0030(8) 0.0119(9) 0.0080(9)
C11 0.0669(14) 0.0475(12) 0.0474(12) 0.0002(9) 0.0335(11) 0.0016(10)
C12 0.0677(15) 0.0504(13) 0.0696(15) 0.0065(11) 0.0405(13) 0.0074(11)
C5 0.0561(14) 0.0521(13) 0.0642(15) -0.0100(11) 0.0107(11) -0.0017(11)
C2 0.0637(14) 0.0527(13) 0.0438(11) -0.0041(10) 0.0148(10) 0.0095(11)
C8 0.0589(13) 0.0490(12) 0.0482(12) -0.0055(10) 0.0122(10) -0.0033(10)
C10 0.0654(14) 0.0452(11) 0.0477(12) 0.0007(9) 0.0276(10) 0.0040(10)
C1 0.0581(13) 0.0604(13) 0.0413(11) 0.0037(10) 0.0158(10) -0.0108(11)
C6 0.0572(14) 0.0660(16) 0.0599(15) -0.0179(12) 0.0025(11) 0.0048(12)
C16 0.0722(16) 0.0540(14) 0.0559(14) 0.0074(10) 0.0292(12) 0.0044(12)
C7 0.0470(12) 0.0709(14) 0.0440(11) -0.0040(10) 0.0081(9) -0.0095(11)
C4 0.0717(16) 0.0733(17) 0.0428(12) -0.0112(11) 0.0085(11) 0.0102(14)
C9 0.0805(17) 0.0664(16) 0.0437(12) 0.0012(10) 0.0269(12) 0.0023(13)
C13 0.0597(15) 0.0725(17) 0.0741(16) 0.0028(13) 0.0366(13) 0.0037(12)
C15 0.089(2) 0.0482(14) 0.0782(17) 0.0045(12) 0.0457(16) -0.0021(13)
C14 0.0755(18) 0.0637(16) 0.0809(18) -0.0079(14) 0.0455(15) -0.0128(14)
B10 0.0480(13) 0.0435(12) 0.0422(12) -0.0027(10) 0.0141(10) 0.0001(10)
B12 0.0481(13) 0.0489(13) 0.0439(12) -0.0054(10) 0.0174(10) -0.0081(10)
B9 0.0427(12) 0.0398(12) 0.0410(12) 0.0009(9) 0.0135(10) -0.0008(9)
B5 0.0435(12) 0.0507(14) 0.0411(12) -0.0009(10) 0.0121(10) -0.0058(10)
B4 0.0498(14) 0.0615(16) 0.0484(13) -0.0075(11) 0.0196(11) -0.0058(12)
B11 0.0553(14) 0.0558(15) 0.0477(13) -0.0118(11) 0.0190(11) -0.0102(12)
B3 0.0597(16) 0.0753(19) 0.0402(13) -0.0052(12) 0.0151(11) -0.0123(14)
B6 0.0569(15) 0.0467(13) 0.0462(13) 0.0047(10) 0.0145(11) -0.0002(11)
B8 0.0463(14) 0.0587(16) 0.0499(14) 0.0016(11) 0.0122(11) 0.0029(11)
B2 0.0578(16) 0.0680(16) 0.0464(14) 0.0088(12) 0.0071(12) 0.0014(13)

loop_
_atom_type_symbol
_atom_type_description
_atom_type_scat_dispersion_real
_atom_type_scat_dispersion_imag
_atom_type_scat_source
C C 0.0137 0.0067 'International Tables Vol C Tables 4.2.6.8 and 6.1.1.4'
H H 0.0000 0.0000 'International Tables Vol C Tables 4.2.6.8 and 6.1.1.4'
B B 0.0070 0.0029 'International Tables Vol C Tables 4.2.6.8 and 6.1.1.4'
Br Br -0.9338 1.0006 'International Tables Vol C Tables 4.2.6.8 and 6.1.1.4'
N N 0.0241 0.0134 'International Tables Vol C Tables 4.2.6.8 and 6.1.1.4'

loop_
_geom_angle_atom_site_label_1
_geom_angle_atom_site_label_2
_geom_angle_atom_site_label_3
_geom_angle
_geom_angle_site_symmetry_1
_geom_angle_site_symmetry_3
_geom_angle_publ_flag
C3 N1 B9 125.19(17) . . ?
C10 N1 C3 106.14(17) . . ?
C10 N1 B9 127.42(18) . . ?
C2 C3 N1 108.91(19) . . ?
C8 C3 N1 131.07(19) . . ?
C8 C3 C2 120.0(2) . . ?
C12 C11 C10 121.9(2) . . ?
C12 C11 C16 118.3(2) . . ?
C16 C11 C10 119.8(2) . . ?
C11 C12 H12 119.6 . . ?
C13 C12 C11 120.8(2) . . ?
C13 C12 H12 119.6 . . ?
C8 C5 H5 119.2 . . ?
C8 C5 C6 121.7(2) . . ?
C6 C5 H5 119.2 . . ?
C3 C2 C9 106.4(2) . . ?
C4 C2 C3 120.1(2) . . ?
C4 C2 C9 133.4(2) . . ?
C3 C8 H8 120.7 . . ?
C5 C8 C3 118.5(2) . . ?
C5 C8 H8 120.7 . . ?
N1 C10 C11 124.21(19) . . ?
C9 C10 N1 109.9(2) . . ?
C9 C10 C11 125.9(2) . . ?
B5 C1 H1 117.5 . . ?
B5 C1 B4 63.14(14) . . ?
B5 C1 B3 114.76(19) . . ?
B5 C1 B6 63.47(14) . . ?
B4 C1 H1 117.1 . . ?
B4 C1 B6 116.24(17) . . ?
B3 C1 H1 117.5 . . ?
B3 C1 B4 62.37(16) . . ?
B3 C1 B6 115.57(18) . . ?
B6 C1 H1 116.9 . . ?
B2 C1 H1 117.5 . . ?
B2 C1 B5 114.88(17) . . ?
B2 C1 B4 115.37(19) . . ?
B2 C1 B3 63.47(17) . . ?
B2 C1 B6 62.42(16) . . ?
C5 C6 H6 119.7 . . ?
C4 C6 C5 120.5(2) . . ?
C4 C6 H6 119.7 . . ?
C11 C16 H16 119.7 . . ?
C15 C16 C11 120.6(3) . . ?
C15 C16 H16 119.7 . . ?
B12 C7 H7 117.4 . . ?
B12 C7 B11 63.26(14) . . ?
B12 C7 B8 63.27(14) . . ?
B11 C7 H7 117.2 . . ?
B11 C7 B8 116.12(18) . . ?
B3 C7 H7 117.3 . . ?
B3 C7 B12 115.14(18) . . ?
B3 C7 B11 62.45(16) . . ?
B3 C7 B8 115.84(19) . . ?
B8 C7 H7 116.8 . . ?
B2 C7 H7 117.6 . . ?
B2 C7 B12 114.94(18) . . ?
B2 C7 B11 115.23(18) . . ?
B2 C7 B3 63.43(17) . . ?
B2 C7 B8 62.63(16) . . ?
C2 C4 H4 120.4 . . ?
C6 C4 C2 119.2(2) . . ?
C6 C4 H4 120.4 . . ?
C2 C9 H9 125.7 . . ?
C10 C9 C2 108.6(2) . . ?
C10 C9 H9 125.7 . . ?
C12 C13 H13 120.1 . . ?
C12 C13 C14 119.8(3) . . ?
C14 C13 H13 120.1 . . ?
C16 C15 H15 119.7 . . ?
C14 C15 C16 120.6(2) . . ?
C14 C15 H15 119.7 . . ?
C13 C14 H14 120.0 . . ?
C15 C14 C13 120.0(3) . . ?
C15 C14 H14 120.0 . . ?
B12 B10 Br1 121.66(15) . . ?
B12 B10 B9 60.38(13) . . ?
B12 B10 B4 108.41(17) . . ?
B12 B10 B11 60.76(14) . . ?
B9 B10 Br1 119.13(14) . . ?
B5 B10 Br1 120.82(16) . . ?
B5 B10 B12 108.09(17) . . ?
B5 B10 B9 60.54(13) . . ?
B5 B10 B4 60.51(14) . . ?
B5 B10 B11 108.15(18) . . ?
B4 B10 Br1 121.94(16) . . ?
B4 B10 B9 109.77(17) . . ?
B11 B10 Br1 122.57(16) . . ?
B11 B10 B9 109.74(17) . . ?
B11 B10 B4 59.56(14) . . ?
C7 B12 B10 103.83(16) . . ?
C7 B12 H12A 125.4 . . ?
C7 B12 B9 105.05(17) . . ?
C7 B12 B11 58.52(14) . . ?
C7 B12 B8 58.53(15) . . ?
B10 B12 H12A 122.5 . . ?
B10 B12 B9 61.28(13) . . ?
B10 B12 B11 59.75(14) . . ?
B10 B12 B8 108.17(17) . . ?
B9 B12 H12A 121.2 . . ?
B11 B12 H12A 121.0 . . ?
B11 B12 B9 109.66(16) . . ?
B11 B12 B8 108.27(18) . . ?
B8 B12 H12A 121.5 . . ?
B8 B12 B9 60.04(14) . . ?
N1 B9 B10 122.94(17) . . ?
N1 B9 B12 125.31(17) . . ?
N1 B9 B5 121.21(18) . . ?
N1 B9 B6 122.02(18) . . ?
N1 B9 B8 124.71(18) . . ?
B12 B9 B10 58.34(13) . . ?
B5 B9 B10 57.95(13) . . ?
B5 B9 B12 104.42(15) . . ?
B6 B9 B10 105.42(16) . . ?
B6 B9 B12 105.80(17) . . ?
B6 B9 B5 59.64(13) . . ?
B6 B9 B8 58.91(14) . . ?
B8 B9 B10 105.51(16) . . ?
B8 B9 B12 59.57(14) . . ?
B8 B9 B5 105.68(16) . . ?
C1 B5 B10 104.62(17) . . ?
C1 B5 B9 105.49(17) . . ?
C1 B5 H5A 125.0 . . ?
C1 B5 B4 58.76(14) . . ?
C1 B5 B6 58.69(14) . . ?
B10 B5 B9 61.51(13) . . ?
B10 B5 H5A 122.0 . . ?
B10 B5 B4 60.31(14) . . ?
B10 B5 B6 108.48(17) . . ?
B9 B5 H5A 121.0 . . ?
B4 B5 B9 110.39(17) . . ?
B4 B5 H5A 120.5 . . ?
B4 B5 B6 108.65(18) . . ?
B6 B5 B9 59.96(13) . . ?
B6 B5 H5A 121.5 . . ?
C1 B4 B10 103.25(17) . . ?
C1 B4 B5 58.10(14) . . ?
C1 B4 H4A 125.5 . . ?
C1 B4 B11 104.22(19) . . ?
C1 B4 B3 58.50(16) . . ?
B10 B4 B5 59.17(13) . . ?
B10 B4 H4A 123.0 . . ?
B5 B4 H4A 122.1 . . ?
B11 B4 B10 60.10(14) . . ?
B11 B4 B5 107.51(17) . . ?
B11 B4 H4A 122.3 . . ?
B3 B4 B10 107.60(18) . . ?
B3 B4 B5 107.42(19) . . ?
B3 B4 H4A 121.5 . . ?
B3 B4 B11 60.09(16) . . ?
C7 B11 B10 103.40(17) . . ?
C7 B11 B12 58.21(14) . . ?
C7 B11 B4 104.07(19) . . ?
C7 B11 H11 125.6 . . ?
C7 B11 B3 58.32(15) . . ?
B10 B11 B12 59.49(13) . . ?
B10 B11 H11 122.8 . . ?
B12 B11 H11 121.7 . . ?
B4 B11 B10 60.34(14) . . ?
B4 B11 B12 108.03(17) . . ?
B4 B11 H11 122.2 . . ?
B4 B11 B3 59.91(15) . . ?
B3 B11 B10 107.64(18) . . ?
B3 B11 B12 107.55(19) . . ?
B3 B11 H11 121.7 . . ?
C1 B3 B4 59.13(15) . . ?
C1 B3 B11 104.64(18) . . ?
C1 B3 H3 126.0 . . ?
C1 B3 B2 57.99(16) . . ?
C7 B3 C1 100.10(18) . . ?
C7 B3 B4 104.83(18) . . ?
C7 B3 B11 59.22(15) . . ?
C7 B3 H3 125.8 . . ?
C7 B3 B2 58.15(16) . . ?
B4 B3 B11 60.01(15) . . ?
B4 B3 H3 121.7 . . ?
B4 B3 B2 108.15(19) . . ?
B11 B3 H3 121.8 . . ?
B11 B3 B2 108.22(18) . . ?
B2 B3 H3 121.5 . . ?
C1 B6 B9 105.19(17) . . ?
C1 B6 B5 57.85(14) . . ?
C1 B6 H6A 125.2 . . ?
C1 B6 B8 104.22(18) . . ?
C1 B6 B2 58.10(15) . . ?
B9 B6 H6A 121.3 . . ?
B5 B6 B9 60.40(13) . . ?
B5 B6 H6A 122.3 . . ?
B8 B6 B9 60.62(14) . . ?
B8 B6 B5 107.61(18) . . ?
B8 B6 H6A 122.4 . . ?
B2 B6 B9 108.95(19) . . ?
B2 B6 B5 106.71(19) . . ?
B2 B6 H6A 121.7 . . ?
B2 B6 B8 60.11(15) . . ?
C7 B8 B12 58.20(14) . . ?
C7 B8 B9 105.06(18) . . ?
C7 B8 B6 103.85(18) . . ?
C7 B8 H8A 125.3 . . ?
C7 B8 B2 58.09(15) . . ?
B12 B8 B9 60.39(13) . . ?
B12 B8 H8A 121.9 . . ?
B9 B8 H8A 121.5 . . ?
B6 B8 B12 107.65(18) . . ?
B6 B8 B9 60.46(14) . . ?
B6 B8 H8A 122.7 . . ?
B2 B8 B12 107.04(19) . . ?
B2 B8 B9 108.49(18) . . ?
B2 B8 B6 59.69(15) . . ?
B2 B8 H8A 121.9 . . ?
C1 B2 C7 100.7(2) . . ?
C1 B2 B3 58.54(16) . . ?
C1 B2 B6 59.48(15) . . ?
C1 B2 B8 105.34(18) . . ?
C1 B2 H2 125.5 . . ?
C7 B2 B3 58.42(16) . . ?
C7 B2 B6 105.15(18) . . ?
C7 B2 B8 59.28(15) . . ?
C7 B2 H2 125.7 . . ?
B3 B2 H2 120.9 . . ?
B6 B2 B3 109.05(19) . . ?
B6 B2 B8 60.20(15) . . ?
B6 B2 H2 121.4 . . ?
B8 B2 B3 108.9(2) . . ?
B8 B2 H2 121.5 . . ?

loop_
_geom_bond_atom_site_label_1
_geom_bond_atom_site_label_2
_geom_bond_distance
_geom_bond_site_symmetry_2
_geom_bond_publ_flag
Br1 B10 1.951(2) . ?
N1 C3 1.408(3) . ?
N1 C10 1.407(3) . ?
N1 B9 1.493(3) . ?
C3 C2 1.405(3) . ?
C3 C8 1.396(3) . ?
C11 C12 1.390(3) . ?
C11 C10 1.471(3) . ?
C11 C16 1.393(3) . ?
C12 H12 0.9400 . ?
C12 C13 1.379(4) . ?
C5 H5 0.9400 . ?
C5 C8 1.378(3) . ?
C5 C6 1.388(4) . ?
C2 C4 1.401(3) . ?
C2 C9 1.418(4) . ?
C8 H8 0.9400 . ?
C10 C9 1.357(3) . ?
C1 H1 1.1100 . ?
C1 B5 1.693(3) . ?
C1 B4 1.705(4) . ?
C1 B3 1.694(4) . ?
C1 B6 1.709(3) . ?
C1 B2 1.684(4) . ?
C6 H6 0.9400 . ?
C6 C4 1.369(4) . ?
C16 H16 0.9400 . ?
C16 C15 1.375(4) . ?
C7 H7 1.1100 . ?
C7 B12 1.703(3) . ?
C7 B11 1.709(4) . ?
C7 B3 1.692(3) . ?
C7 B8 1.709(4) . ?
C7 B2 1.687(4) . ?
C4 H4 0.9400 . ?
C9 H9 0.9400 . ?
C13 H13 0.9400 . ?
C13 C14 1.383(4) . ?
C15 H15 0.9400 . ?
C15 C14 1.366(4) . ?
C14 H14 0.9400 . ?
B10 B12 1.767(3) . ?
B10 B9 1.820(3) . ?
B10 B5 1.755(3) . ?
B10 B4 1.776(3) . ?
B10 B11 1.771(3) . ?
B12 H12A 1.1100 . ?
B12 B9 1.804(3) . ?
B12 B11 1.789(3) . ?
B12 B8 1.790(4) . ?
B9 B5 1.803(3) . ?
B9 B6 1.795(3) . ?
B9 B8 1.798(3) . ?
B5 H5A 1.1100 . ?
B5 B4 1.779(3) . ?
B5 B6 1.789(4) . ?
B4 H4A 1.1100 . ?
B4 B11 1.762(4) . ?
B4 B3 1.760(4) . ?
B11 H11 1.1100 . ?
B11 B3 1.763(4) . ?
B3 H3 1.1100 . ?
B3 B2 1.777(4) . ?
B6 H6A 1.1100 . ?
B6 B8 1.767(4) . ?
B6 B2 1.758(4) . ?
B8 H8A 1.1100 . ?
B8 B2 1.765(4) . ?
B2 H2 1.1100 . ?

loop_
_geom_torsion_atom_site_label_1
_geom_torsion_atom_site_label_2
_geom_torsion_atom_site_label_3
_geom_torsion_atom_site_label_4
_geom_torsion
_geom_torsion_site_symmetry_1
_geom_torsion_site_symmetry_2
_geom_torsion_site_symmetry_3
_geom_torsion_site_symmetry_4
_geom_torsion_publ_flag
Br1 B10 B12 C7 -152.31(16) . . . . ?
Br1 B10 B12 B9 107.90(17) . . . . ?
Br1 B10 B12 B11 -112.31(19) . . . . ?
Br1 B10 B12 B8 146.70(16) . . . . ?
Br1 B10 B9 N1 2.2(3) . . . . ?
Br1 B10 B9 B12 -111.98(18) . . . . ?
Br1 B10 B9 B5 111.03(18) . . . . ?
Br1 B10 B9 B6 148.71(16) . . . . ?
Br1 B10 B9 B8 -149.93(15) . . . . ?
Br1 B10 B5 C1 151.76(15) . . . . ?
Br1 B10 B5 B9 -108.30(17) . . . . ?
Br1 B10 B5 B4 111.73(18) . . . . ?
Br1 B10 B5 B6 -146.87(15) . . . . ?
Br1 B10 B4 C1 -149.35(16) . . . . ?
Br1 B10 B4 B5 -109.94(19) . . . . ?
Br1 B10 B4 B11 111.7(2) . . . . ?
Br1 B10 B4 B3 149.89(18) . . . . ?
Br1 B10 B11 C7 150.61(16) . . . . ?
Br1 B10 B11 B12 110.86(19) . . . . ?
Br1 B10 B11 B4 -110.6(2) . . . . ?
Br1 B10 B11 B3 -148.78(17) . . . . ?
N1 C3 C2 C4 -178.4(2) . . . . ?
N1 C3 C2 C9 0.2(2) . . . . ?
N1 C3 C8 C5 178.7(2) . . . . ?
N1 C10 C9 C2 1.2(3) . . . . ?
N1 B9 B5 C1 -149.75(19) . . . . ?
N1 B9 B5 B10 111.8(2) . . . . ?
N1 B9 B5 B4 148.36(19) . . . . ?
N1 B9 B5 B6 -111.3(2) . . . . ?
N1 B9 B6 C1 147.96(19) . . . . ?
N1 B9 B6 B5 110.0(2) . . . . ?
N1 B9 B6 B8 -114.0(2) . . . . ?
N1 B9 B6 B2 -151.1(2) . . . . ?
N1 B9 B8 C7 -152.79(19) . . . . ?
N1 B9 B8 B12 -114.1(2) . . . . ?
N1 B9 B8 B6 109.6(2) . . . . ?
N1 B9 B8 B2 146.4(2) . . . . ?
C3 N1 C10 C11 176.3(2) . . . . ?
C3 N1 C10 C9 -1.1(2) . . . . ?
C3 N1 B9 B10 90.6(2) . . . . ?
C3 N1 B9 B12 162.72(19) . . . . ?
C3 N1 B9 B5 20.9(3) . . . . ?
C3 N1 B9 B6 -50.5(3) . . . . ?
C3 N1 B9 B8 -122.6(2) . . . . ?
C3 C2 C4 C6 -0.5(4) . . . . ?
C3 C2 C9 C10 -0.8(3) . . . . ?
C11 C12 C13 C14 2.1(4) . . . . ?
C11 C10 C9 C2 -176.2(2) . . . . ?
C11 C16 C15 C14 1.1(4) . . . . ?
C12 C11 C10 N1 -63.1(3) . . . . ?
C12 C11 C10 C9 113.8(3) . . . . ?
C12 C11 C16 C15 1.8(3) . . . . ?
C12 C13 C14 C15 0.8(4) . . . . ?
C5 C6 C4 C2 0.6(4) . . . . ?
C2 C3 C8 C5 1.3(3) . . . . ?
C8 C3 C2 C4 -0.5(3) . . . . ?
C8 C3 C2 C9 178.1(2) . . . . ?
C8 C5 C6 C4 0.2(4) . . . . ?
C10 N1 C3 C2 0.5(2) . . . . ?
C10 N1 C3 C8 -177.1(2) . . . . ?
C10 N1 B9 B10 -74.7(3) . . . . ?
C10 N1 B9 B12 -2.7(3) . . . . ?
C10 N1 B9 B5 -144.5(2) . . . . ?
C10 N1 B9 B6 144.1(2) . . . . ?
C10 N1 B9 B8 72.0(3) . . . . ?
C10 C11 C12 C13 179.7(2) . . . . ?
C10 C11 C16 C15 178.8(2) . . . . ?
C1 B5 B4 B10 -133.29(18) . . . . ?
C1 B5 B4 B11 -96.1(2) . . . . ?
C1 B5 B4 B3 -32.82(17) . . . . ?
C1 B5 B6 B9 135.48(18) . . . . ?
C1 B5 B6 B8 96.03(19) . . . . ?
C1 B5 B6 B2 32.81(17) . . . . ?
C1 B4 B11 C7 0.3(2) . . . . ?
C1 B4 B11 B10 -97.30(18) . . . . ?
C1 B4 B11 B12 -60.4(2) . . . . ?
C1 B4 B11 B3 39.86(17) . . . . ?
C1 B4 B3 C7 -93.0(2) . . . . ?
C1 B4 B3 B11 -133.23(18) . . . . ?
C1 B4 B3 B2 -32.23(17) . . . . ?
C1 B3 B2 C7 -129.19(19) . . . . ?
C1 B3 B2 B6 -32.74(17) . . . . ?
C1 B3 B2 B8 -96.8(2) . . . . ?
C1 B6 B8 C7 0.0(2) . . . . ?
C1 B6 B8 B12 60.6(2) . . . . ?
C1 B6 B8 B9 99.64(18) . . . . ?
C1 B6 B8 B2 -39.24(18) . . . . ?
C1 B6 B2 C7 93.7(2) . . . . ?
C1 B6 B2 B3 32.38(17) . . . . ?
C1 B6 B2 B8 133.8(2) . . . . ?
C6 C5 C8 C3 -1.2(4) . . . . ?
C16 C11 C12 C13 -3.4(3) . . . . ?
C16 C11 C10 N1 120.0(2) . . . . ?
C16 C11 C10 C9 -63.0(3) . . . . ?
C16 C15 C14 C13 -2.4(4) . . . . ?
C7 B12 B9 N1 152.0(2) . . . . ?
C7 B12 B9 B10 -97.76(17) . . . . ?
C7 B12 B9 B5 -61.1(2) . . . . ?
C7 B12 B9 B6 0.9(2) . . . . ?
C7 B12 B9 B8 38.84(16) . . . . ?
C7 B12 B11 B10 132.96(19) . . . . ?
C7 B12 B11 B4 95.7(2) . . . . ?
C7 B12 B11 B3 32.44(17) . . . . ?
C7 B12 B8 B9 -134.76(17) . . . . ?
C7 B12 B8 B6 -95.64(19) . . . . ?
C7 B12 B8 B2 -32.80(17) . . . . ?
C7 B11 B3 C1 93.2(2) . . . . ?
C7 B11 B3 B4 133.45(19) . . . . ?
C7 B11 B3 B2 32.58(17) . . . . ?
C7 B3 B2 C1 129.19(19) . . . . ?
C7 B3 B2 B6 96.4(2) . . . . ?
C7 B3 B2 B8 32.40(18) . . . . ?
C7 B8 B2 C1 -93.5(2) . . . . ?
C7 B8 B2 B3 -32.07(18) . . . . ?
C7 B8 B2 B6 -133.69(19) . . . . ?
C4 C2 C9 C10 177.4(3) . . . . ?
C9 C2 C4 C6 -178.5(3) . . . . ?
B10 B12 B9 N1 -110.2(2) . . . . ?
B10 B12 B9 B5 36.65(15) . . . . ?
B10 B12 B9 B6 98.64(17) . . . . ?
B10 B12 B9 B8 136.59(17) . . . . ?
B10 B12 B11 C7 -132.96(19) . . . . ?
B10 B12 B11 B4 -37.27(18) . . . . ?
B10 B12 B11 B3 -100.52(19) . . . . ?
B10 B12 B8 C7 95.40(18) . . . . ?
B10 B12 B8 B9 -39.36(16) . . . . ?
B10 B12 B8 B6 -0.2(2) . . . . ?
B10 B12 B8 B2 62.6(2) . . . . ?
B10 B9 B5 C1 98.49(18) . . . . ?
B10 B9 B5 B4 36.60(17) . . . . ?
B10 B9 B5 B6 136.92(18) . . . . ?
B10 B9 B6 C1 1.1(2) . . . . ?
B10 B9 B6 B5 -36.90(15) . . . . ?
B10 B9 B6 B8 99.07(18) . . . . ?
B10 B9 B6 B2 62.0(2) . . . . ?
B10 B9 B8 C7 -1.3(2) . . . . ?
B10 B9 B8 B12 37.37(15) . . . . ?
B10 B9 B8 B6 -98.91(17) . . . . ?
B10 B9 B8 B2 -62.1(2) . . . . ?
B10 B5 B4 C1 133.29(18) . . . . ?
B10 B5 B4 B11 37.15(18) . . . . ?
B10 B5 B4 B3 100.47(19) . . . . ?
B10 B5 B6 C1 -96.21(18) . . . . ?
B10 B5 B6 B9 39.27(16) . . . . ?
B10 B5 B6 B8 -0.2(2) . . . . ?
B10 B5 B6 B2 -63.4(2) . . . . ?
B10 B4 B11 C7 97.59(18) . . . . ?
B10 B4 B11 B12 36.90(17) . . . . ?
B10 B4 B11 B3 137.15(19) . . . . ?
B10 B4 B3 C1 95.03(19) . . . . ?
B10 B4 B3 C7 2.0(3) . . . . ?
B10 B4 B3 B11 -38.20(17) . . . . ?
B10 B4 B3 B2 62.8(2) . . . . ?
B10 B11 B3 C1 -1.9(2) . . . . ?
B10 B11 B3 C7 -95.13(19) . . . . ?
B10 B11 B3 B4 38.32(17) . . . . ?
B10 B11 B3 B2 -62.6(2) . . . . ?
B12 C7 B11 B10 -40.40(16) . . . . ?
B12 C7 B11 B4 -102.71(18) . . . . ?
B12 C7 B11 B3 -143.06(19) . . . . ?
B12 C7 B3 C1 -64.7(2) . . . . ?
B12 C7 B3 B4 -4.2(3) . . . . ?
B12 C7 B3 B11 36.36(19) . . . . ?
B12 C7 B3 B2 -106.6(2) . . . . ?
B12 C7 B8 B9 39.74(16) . . . . ?
B12 C7 B8 B6 102.39(18) . . . . ?
B12 C7 B8 B2 142.40(19) . . . . ?
B12 C7 B2 C1 64.6(2) . . . . ?
B12 C7 B2 B3 106.9(2) . . . . ?
B12 C7 B2 B6 3.6(3) . . . . ?
B12 C7 B2 B8 -36.94(19) . . . . ?
B12 B10 B9 N1 114.2(2) . . . . ?
B12 B10 B9 B5 -136.99(17) . . . . ?
B12 B10 B9 B6 -99.31(18) . . . . ?
B12 B10 B9 B8 -37.95(16) . . . . ?
B12 B10 B5 C1 -61.3(2) . . . . ?
B12 B10 B5 B9 38.60(15) . . . . ?
B12 B10 B5 B4 -101.37(19) . . . . ?
B12 B10 B5 B6 0.0(2) . . . . ?
B12 B10 B4 C1 61.4(2) . . . . ?
B12 B10 B4 B5 100.82(19) . . . . ?
B12 B10 B4 B11 -37.55(18) . . . . ?
B12 B10 B4 B3 0.6(2) . . . . ?
B12 B10 B11 C7 39.75(16) . . . . ?
B12 B10 B11 B4 138.49(19) . . . . ?
B12 B10 B11 B3 100.4(2) . . . . ?
B12 B9 B5 C1 61.7(2) . . . . ?
B12 B9 B5 B10 -36.83(16) . . . . ?
B12 B9 B5 B4 -0.2(2) . . . . ?
B12 B9 B5 B6 100.09(18) . . . . ?
B12 B9 B6 C1 -59.7(2) . . . . ?
B12 B9 B6 B5 -97.71(17) . . . . ?
B12 B9 B6 B8 38.26(16) . . . . ?
B12 B9 B6 B2 1.2(2) . . . . ?
B12 B9 B8 C7 -38.68(15) . . . . ?
B12 B9 B8 B6 -136.29(18) . . . . ?
B12 B9 B8 B2 -99.5(2) . . . . ?
B12 B11 B3 C1 60.8(2) . . . . ?
B12 B11 B3 C7 -32.40(16) . . . . ?
B12 B11 B3 B4 101.06(19) . . . . ?
B12 B11 B3 B2 0.2(2) . . . . ?
B12 B8 B2 C1 -60.7(2) . . . . ?
B12 B8 B2 C7 32.84(17) . . . . ?
B12 B8 B2 B3 0.8(2) . . . . ?
B12 B8 B2 B6 -100.85(19) . . . . ?
B9 N1 C3 C2 -167.41(19) . . . . ?
B9 N1 C3 C8 15.0(3) . . . . ?
B9 N1 C10 C11 -16.1(3) . . . . ?
B9 N1 C10 C9 166.5(2) . . . . ?
B9 B10 B12 C7 99.78(18) . . . . ?
B9 B10 B12 B11 139.78(18) . . . . ?
B9 B10 B12 B8 38.80(15) . . . . ?
B9 B10 B5 C1 -99.94(18) . . . . ?
B9 B10 B5 B4 -139.96(18) . . . . ?
B9 B10 B5 B6 -38.56(16) . . . . ?
B9 B10 B4 C1 -2.9(2) . . . . ?
B9 B10 B4 B5 36.53(16) . . . . ?
B9 B10 B4 B11 -101.84(19) . . . . ?
B9 B10 B4 B3 -63.6(2) . . . . ?
B9 B10 B11 C7 3.1(2) . . . . ?
B9 B10 B11 B12 -36.61(16) . . . . ?
B9 B10 B11 B4 101.88(19) . . . . ?
B9 B10 B11 B3 63.8(2) . . . . ?
B9 B12 B11 C7 -96.00(19) . . . . ?
B9 B12 B11 B10 36.96(17) . . . . ?
B9 B12 B11 B4 -0.3(3) . . . . ?
B9 B12 B11 B3 -63.6(2) . . . . ?
B9 B12 B8 C7 134.76(17) . . . . ?
B9 B12 B8 B6 39.12(16) . . . . ?
B9 B12 B8 B2 101.96(19) . . . . ?
B9 B5 B4 C1 96.19(19) . . . . ?
B9 B5 B4 B10 -37.10(17) . . . . ?
B9 B5 B4 B11 0.1(2) . . . . ?
B9 B5 B4 B3 63.4(2) . . . . ?
B9 B5 B6 C1 -135.48(18) . . . . ?
B9 B5 B6 B8 -39.45(16) . . . . ?
B9 B5 B6 B2 -102.67(19) . . . . ?
B9 B6 B8 C7 -99.67(18) . . . . ?
B9 B6 B8 B12 -39.08(16) . . . . ?
B9 B6 B8 B2 -138.9(2) . . . . ?
B9 B6 B2 C1 -96.46(19) . . . . ?
B9 B6 B2 C7 -2.8(2) . . . . ?
B9 B6 B2 B3 -64.1(2) . . . . ?
B9 B6 B2 B8 37.29(17) . . . . ?
B9 B8 B2 C1 3.1(3) . . . . ?
B9 B8 B2 C7 96.58(19) . . . . ?
B9 B8 B2 B3 64.5(2) . . . . ?
B9 B8 B2 B6 -37.11(18) . . . . ?
B5 C1 B4 B10 39.95(16) . . . . ?
B5 C1 B4 B11 102.00(18) . . . . ?
B5 C1 B4 B3 142.66(18) . . . . ?
B5 C1 B3 C7 64.8(2) . . . . ?
B5 C1 B3 B4 -36.58(18) . . . . ?
B5 C1 B3 B11 4.1(3) . . . . ?
B5 C1 B3 B2 106.7(2) . . . . ?
B5 C1 B6 B9 -39.18(16) . . . . ?
B5 C1 B6 B8 -102.08(18) . . . . ?
B5 C1 B6 B2 -142.32(19) . . . . ?
B5 C1 B2 C7 -64.3(2) . . . . ?
B5 C1 B2 B3 -106.5(2) . . . . ?
B5 C1 B2 B6 37.07(19) . . . . ?
B5 C1 B2 B8 -3.5(3) . . . . ?
B5 B10 B12 C7 61.1(2) . . . . ?
B5 B10 B12 B9 -38.67(15) . . . . ?
B5 B10 B12 B11 101.12(19) . . . . ?
B5 B10 B12 B8 0.1(2) . . . . ?
B5 B10 B9 N1 -108.8(2) . . . . ?
B5 B10 B9 B12 136.99(17) . . . . ?
B5 B10 B9 B6 37.68(16) . . . . ?
B5 B10 B9 B8 99.04(17) . . . . ?
B5 B10 B4 C1 -39.41(16) . . . . ?
B5 B10 B4 B11 -138.37(19) . . . . ?
B5 B10 B4 B3 -100.2(2) . . . . ?
B5 B10 B11 C7 -61.2(2) . . . . ?
B5 B10 B11 B12 -101.00(18) . . . . ?
B5 B10 B11 B4 37.49(17) . . . . ?
B5 B10 B11 B3 -0.6(2) . . . . ?
B5 B9 B6 C1 37.96(16) . . . . ?
B5 B9 B6 B8 135.97(18) . . . . ?
B5 B9 B6 B2 98.9(2) . . . . ?
B5 B9 B8 C7 59.1(2) . . . . ?
B5 B9 B8 B12 97.76(17) . . . . ?
B5 B9 B8 B6 -38.53(16) . . . . ?
B5 B9 B8 B2 -1.8(2) . . . . ?
B5 B4 B11 C7 60.8(2) . . . . ?
B5 B4 B11 B10 -36.74(17) . . . . ?
B5 B4 B11 B12 0.2(3) . . . . ?
B5 B4 B11 B3 100.4(2) . . . . ?
B5 B4 B3 C1 32.67(16) . . . . ?
B5 B4 B3 C7 -60.4(2) . . . . ?
B5 B4 B3 B11 -100.56(19) . . . . ?
B5 B4 B3 B2 0.4(2) . . . . ?
B5 B6 B8 C7 -60.3(2) . . . . ?
B5 B6 B8 B12 0.3(2) . . . . ?
B5 B6 B8 B9 39.35(16) . . . . ?
B5 B6 B8 B2 -99.5(2) . . . . ?
B5 B6 B2 C1 -32.71(17) . . . . ?
B5 B6 B2 C7 61.0(2) . . . . ?
B5 B6 B2 B3 -0.3(2) . . . . ?
B5 B6 B2 B8 101.05(19) . . . . ?
B4 C1 B5 B10 -40.81(16) . . . . ?
B4 C1 B5 B9 -104.75(18) . . . . ?
B4 C1 B5 B6 -143.80(18) . . . . ?
B4 C1 B3 C7 101.33(19) . . . . ?
B4 C1 B3 B11 40.71(17) . . . . ?
B4 C1 B3 B2 143.30(18) . . . . ?
B4 C1 B6 B9 -3.2(2) . . . . ?
B4 C1 B6 B5 35.98(18) . . . . ?
B4 C1 B6 B8 -66.1(2) . . . . ?
B4 C1 B6 B2 -106.3(2) . . . . ?
B4 C1 B2 C7 6.3(2) . . . . ?
B4 C1 B2 B3 -35.87(18) . . . . ?
B4 C1 B2 B6 107.7(2) . . . . ?
B4 C1 B2 B8 67.2(2) . . . . ?
B4 B10 B12 C7 -3.0(2) . . . . ?
B4 B10 B12 B9 -102.76(18) . . . . ?
B4 B10 B12 B11 37.03(17) . . . . ?
B4 B10 B12 B8 -64.0(2) . . . . ?
B4 B10 B9 N1 -145.35(19) . . . . ?
B4 B10 B9 B12 100.47(19) . . . . ?
B4 B10 B9 B5 -36.51(16) . . . . ?
B4 B10 B9 B6 1.2(2) . . . . ?
B4 B10 B9 B8 62.5(2) . . . . ?
B4 B10 B5 C1 40.03(16) . . . . ?
B4 B10 B5 B9 139.96(18) . . . . ?
B4 B10 B5 B6 101.40(19) . . . . ?
B4 B10 B11 C7 -98.74(19) . . . . ?
B4 B10 B11 B12 -138.49(19) . . . . ?
B4 B10 B11 B3 -38.13(18) . . . . ?
B4 B5 B6 C1 -32.21(16) . . . . ?
B4 B5 B6 B9 103.27(18) . . . . ?
B4 B5 B6 B8 63.8(2) . . . . ?
B4 B5 B6 B2 0.6(2) . . . . ?
B4 B11 B3 C1 -40.27(17) . . . . ?
B4 B11 B3 C7 -133.45(19) . . . . ?
B4 B11 B3 B2 -100.9(2) . . . . ?
B4 B3 B2 C1 32.68(17) . . . . ?
B4 B3 B2 C7 -96.5(2) . . . . ?
B4 B3 B2 B6 -0.1(3) . . . . ?
B4 B3 B2 B8 -64.1(2) . . . . ?
B11 C7 B12 B10 40.62(16) . . . . ?
B11 C7 B12 B9 104.11(18) . . . . ?
B11 C7 B12 B8 143.68(18) . . . . ?
B11 C7 B3 C1 -101.11(19) . . . . ?
B11 C7 B3 B4 -40.57(18) . . . . ?
B11 C7 B3 B2 -142.98(19) . . . . ?
B11 C7 B8 B12 -36.10(18) . . . . ?
B11 C7 B8 B9 3.6(2) . . . . ?
B11 C7 B8 B6 66.3(2) . . . . ?
B11 C7 B8 B2 106.3(2) . . . . ?
B11 C7 B2 C1 -6.1(2) . . . . ?
B11 C7 B2 B3 36.16(18) . . . . ?
B11 C7 B2 B6 -67.2(2) . . . . ?
B11 C7 B2 B8 -107.7(2) . . . . ?
B11 B10 B12 C7 -40.00(17) . . . . ?
B11 B10 B12 B9 -139.78(18) . . . . ?
B11 B10 B12 B8 -100.99(19) . . . . ?
B11 B10 B9 N1 150.95(19) . . . . ?
B11 B10 B9 B12 36.77(16) . . . . ?
B11 B10 B9 B5 -100.22(19) . . . . ?
B11 B10 B9 B6 -62.5(2) . . . . ?
B11 B10 B9 B8 -1.2(2) . . . . ?
B11 B10 B5 C1 3.0(2) . . . . ?
B11 B10 B5 B9 102.89(18) . . . . ?
B11 B10 B5 B4 -37.07(17) . . . . ?
B11 B10 B5 B6 64.3(2) . . . . ?
B11 B10 B4 C1 98.96(19) . . . . ?
B11 B10 B4 B5 138.37(19) . . . . ?
B11 B10 B4 B3 38.20(19) . . . . ?
B11 B12 B9 N1 -146.6(2) . . . . ?
B11 B12 B9 B10 -36.32(17) . . . . ?
B11 B12 B9 B5 0.3(2) . . . . ?
B11 B12 B9 B6 62.3(2) . . . . ?
B11 B12 B9 B8 100.3(2) . . . . ?
B11 B12 B8 C7 32.14(16) . . . . ?
B11 B12 B8 B9 -102.62(18) . . . . ?
B11 B12 B8 B6 -63.5(2) . . . . ?
B11 B12 B8 B2 -0.7(2) . . . . ?
B11 B4 B3 C1 133.23(18) . . . . ?
B11 B4 B3 C7 40.18(18) . . . . ?
B11 B4 B3 B2 101.0(2) . . . . ?
B11 B3 B2 C1 96.2(2) . . . . ?
B11 B3 B2 C7 -33.00(17) . . . . ?
B11 B3 B2 B6 63.5(2) . . . . ?
B11 B3 B2 B8 -0.6(3) . . . . ?
B3 C1 B5 B10 -4.5(2) . . . . ?
B3 C1 B5 B9 -68.5(2) . . . . ?
B3 C1 B5 B4 36.28(19) . . . . ?
B3 C1 B5 B6 -107.5(2) . . . . ?
B3 C1 B4 B10 -102.71(18) . . . . ?
B3 C1 B4 B5 -142.66(18) . . . . ?
B3 C1 B4 B11 -40.66(16) . . . . ?
B3 C1 B6 B9 67.1(2) . . . . ?
B3 C1 B6 B5 106.3(2) . . . . ?
B3 C1 B6 B8 4.2(3) . . . . ?
B3 C1 B6 B2 -36.1(2) . . . . ?
B3 C1 B2 C7 42.22(17) . . . . ?
B3 C1 B2 B6 143.60(19) . . . . ?
B3 C1 B2 B8 103.1(2) . . . . ?
B3 C7 B12 B10 4.6(3) . . . . ?
B3 C7 B12 B9 68.1(2) . . . . ?
B3 C7 B12 B11 -36.1(2) . . . . ?
B3 C7 B12 B8 107.6(2) . . . . ?
B3 C7 B11 B10 102.66(19) . . . . ?
B3 C7 B11 B12 143.06(19) . . . . ?
B3 C7 B11 B4 40.35(17) . . . . ?
B3 C7 B8 B12 -106.5(2) . . . . ?
B3 C7 B8 B9 -66.8(2) . . . . ?
B3 C7 B8 B6 -4.1(3) . . . . ?
B3 C7 B8 B2 35.9(2) . . . . ?
B3 C7 B2 C1 -42.29(17) . . . . ?
B3 C7 B2 B6 -103.3(2) . . . . ?
B3 C7 B2 B8 -143.87(19) . . . . ?
B3 B4 B11 C7 -39.56(17) . . . . ?
B3 B4 B11 B10 -137.15(19) . . . . ?
B3 B4 B11 B12 -100.3(2) . . . . ?
B6 C1 B5 B10 102.99(18) . . . . ?
B6 C1 B5 B9 39.04(16) . . . . ?
B6 C1 B5 B4 143.80(18) . . . . ?
B6 C1 B4 B10 3.9(2) . . . . ?
B6 C1 B4 B5 -36.10(18) . . . . ?
B6 C1 B4 B11 65.9(2) . . . . ?
B6 C1 B4 B3 106.6(2) . . . . ?
B6 C1 B3 C7 -6.3(3) . . . . ?
B6 C1 B3 B4 -107.6(2) . . . . ?
B6 C1 B3 B11 -66.9(2) . . . . ?
B6 C1 B3 B2 35.67(19) . . . . ?
B6 C1 B2 C7 -101.38(18) . . . . ?
B6 C1 B2 B3 -143.60(19) . . . . ?
B6 C1 B2 B8 -40.53(18) . . . . ?
B6 B9 B5 C1 -38.43(16) . . . . ?
B6 B9 B5 B10 -136.92(18) . . . . ?
B6 B9 B5 B4 -100.3(2) . . . . ?
B6 B9 B8 C7 97.61(19) . . . . ?
B6 B9 B8 B12 136.29(18) . . . . ?
B6 B9 B8 B2 36.77(18) . . . . ?
B6 B5 B4 C1 32.18(16) . . . . ?
B6 B5 B4 B10 -101.11(18) . . . . ?
B6 B5 B4 B11 -64.0(2) . . . . ?
B6 B5 B4 B3 -0.6(2) . . . . ?
B6 B8 B2 C1 40.18(18) . . . . ?
B6 B8 B2 C7 133.69(19) . . . . ?
B6 B8 B2 B3 101.6(2) . . . . ?
B8 C7 B12 B10 -103.06(18) . . . . ?
B8 C7 B12 B9 -39.57(16) . . . . ?
B8 C7 B12 B11 -143.68(18) . . . . ?
B8 C7 B11 B10 -4.3(2) . . . . ?
B8 C7 B11 B12 36.10(18) . . . . ?
B8 C7 B11 B4 -66.6(2) . . . . ?
B8 C7 B11 B3 -107.0(2) . . . . ?
B8 C7 B3 C1 6.3(3) . . . . ?
B8 C7 B3 B4 66.8(3) . . . . ?
B8 C7 B3 B11 107.4(2) . . . . ?
B8 C7 B3 B2 -35.58(19) . . . . ?
B8 C7 B2 C1 101.59(19) . . . . ?
B8 C7 B2 B3 143.87(19) . . . . ?
B8 C7 B2 B6 40.55(17) . . . . ?
B8 B12 B9 N1 113.2(2) . . . . ?
B8 B12 B9 B10 -136.59(17) . . . . ?
B8 B12 B9 B5 -99.94(17) . . . . ?
B8 B12 B9 B6 -37.95(16) . . . . ?
B8 B12 B11 C7 -32.14(17) . . . . ?
B8 B12 B11 B10 100.82(19) . . . . ?
B8 B12 B11 B4 63.5(2) . . . . ?
B8 B12 B11 B3 0.3(2) . . . . ?
B8 B9 B5 C1 -0.2(2) . . . . ?
B8 B9 B5 B10 -98.74(18) . . . . ?
B8 B9 B5 B4 -62.1(2) . . . . ?
B8 B9 B5 B6 38.19(16) . . . . ?
B8 B9 B6 C1 -98.01(19) . . . . ?
B8 B9 B6 B5 -135.97(18) . . . . ?
B8 B9 B6 B2 -37.07(18) . . . . ?
B8 B6 B2 C1 -133.8(2) . . . . ?
B8 B6 B2 C7 -40.09(17) . . . . ?
B8 B6 B2 B3 -101.4(2) . . . . ?
B2 C1 B5 B10 66.3(2) . . . . ?
B2 C1 B5 B9 2.4(3) . . . . ?
B2 C1 B5 B4 107.1(2) . . . . ?
B2 C1 B5 B6 -36.7(2) . . . . ?
B2 C1 B4 B10 -66.4(2) . . . . ?
B2 C1 B4 B5 -106.4(2) . . . . ?
B2 C1 B4 B11 -4.4(2) . . . . ?
B2 C1 B4 B3 36.29(18) . . . . ?
B2 C1 B3 C7 -41.97(17) . . . . ?
B2 C1 B3 B4 -143.30(18) . . . . ?
B2 C1 B3 B11 -102.6(2) . . . . ?
B2 C1 B6 B9 103.1(2) . . . . ?
B2 C1 B6 B5 142.32(19) . . . . ?
B2 C1 B6 B8 40.24(18) . . . . ?
B2 C7 B12 B10 -66.4(2) . . . . ?
B2 C7 B12 B9 -2.9(2) . . . . ?
B2 C7 B12 B11 -107.0(2) . . . . ?
B2 C7 B12 B8 36.70(19) . . . . ?
B2 C7 B11 B10 66.1(2) . . . . ?
B2 C7 B11 B12 106.5(2) . . . . ?
B2 C7 B11 B4 3.8(2) . . . . ?
B2 C7 B11 B3 -36.53(19) . . . . ?
B2 C7 B3 C1 41.88(17) . . . . ?
B2 C7 B3 B4 102.4(2) . . . . ?
B2 C7 B3 B11 142.98(19) . . . . ?
B2 C7 B8 B12 -142.40(19) . . . . ?
B2 C7 B8 B9 -102.66(19) . . . . ?
B2 C7 B8 B6 -40.01(17) . . . . ?
B2 B6 B8 C7 39.21(18) . . . . ?
B2 B6 B8 B12 99.8(2) . . . . ?
B2 B6 B8 B9 138.9(2) . . . . ?
